data_7155373
loop_
_publ_author_name
'Gan, Xiaoping'
'Liu, Guangjin'
'Chu, Mingjie'
'Xi, Wengang'
'Ren, Zili'
'Zhang, Xiuli'
'Tian, Yupeng'
'Zhou, Hongping'

_publ_section_title
;
 Intermolecular interactions boost aggregation induced emission in
 carbazole Schiff base derivatives.
;
_journal_issue 1
_journal_name_full 'Organic &amp; biomolecular chemistry'
_journal_page_first 256
_journal_page_last 264
_journal_paper_doi 10.1039/c6ob02181f
_journal_volume 15
_journal_year 2016
_chemical_formula_sum 'C32 H23 N3'
_chemical_formula_weight 449.53
_space_group_crystal_system monoclinic
_space_group_IT_number 15
_space_group_name_Hall '-C 2yc'
_space_group_name_H-M_alt 'C 1 2/c 1'
_symmetry_space_group_name_Hall '-C 2yc'
_symmetry_space_group_name_H-M 'C 1 2/c 1'
_atom_sites_solution_hydrogens geom
_audit_creation_method SHELXL-2014/7
_audit_update_record
;
2016-11-12 deposited with the CCDC.
2016-11-21 downloaded from the CCDC.
;
_cell_angle_alpha 90
_cell_angle_beta 91.208(3)
_cell_angle_gamma 90
_cell_formula_units_Z 32
_cell_length_a 37.005(8)
_cell_length_b 11.212(2)
_cell_length_c 45.528(10)
_cell_measurement_reflns_used 7047
_cell_measurement_temperature 296(2)
_cell_measurement_theta_max 21.37
_cell_measurement_theta_min 2.33
_cell_volume 18885(7)
_computing_cell_refinement 'Bruker SMART'
_computing_data_collection 'Bruker SMART'
_computing_data_reduction 'Bruker SAINT'
_computing_molecular_graphics 'Bruker SHELXTL'
_computing_publication_material 'Bruker SHELXTL'
_computing_structure_refinement 'SHELXL-2014/7 (Sheldrick, 2014)'
_computing_structure_solution 'Bruker SHELXTL'
_diffrn_ambient_temperature 296(2)
_diffrn_measured_fraction_theta_full 0.997
_diffrn_measured_fraction_theta_max 0.997
_diffrn_measurement_device_type 'Bruker APEX-II CCD'
_diffrn_measurement_method '\f and \w scans'
_diffrn_radiation_type MoK\a
_diffrn_radiation_wavelength 0.71073
_diffrn_reflns_av_R_equivalents 0.0665
_diffrn_reflns_av_unetI/netI 0.0649
_diffrn_reflns_Laue_measured_fraction_full 0.997
_diffrn_reflns_Laue_measured_fraction_max 0.997
_diffrn_reflns_limit_h_max 44
_diffrn_reflns_limit_h_min -44
_diffrn_reflns_limit_k_max 12
_diffrn_reflns_limit_k_min -13
_diffrn_reflns_limit_l_max 54
_diffrn_reflns_limit_l_min -51
_diffrn_reflns_number 65173
_diffrn_reflns_point_group_measured_fraction_full 0.997
_diffrn_reflns_point_group_measured_fraction_max 0.997
_diffrn_reflns_theta_full 24.999
_diffrn_reflns_theta_max 24.999
_diffrn_reflns_theta_min 1.101
_exptl_absorpt_coefficient_mu 0.075
_exptl_crystal_colour yellow
_exptl_crystal_density_diffrn 1.265
_exptl_crystal_density_method 'not measured'
_exptl_crystal_description block
_exptl_crystal_F_000 7552
_exptl_crystal_size_max 0.3
_exptl_crystal_size_mid 0.21
_exptl_crystal_size_min 0.2
_refine_diff_density_max 0.831
_refine_diff_density_min -0.483
_refine_diff_density_rms 0.047
_refine_ls_extinction_method none
_refine_ls_goodness_of_fit_ref 1.008
_refine_ls_hydrogen_treatment constr
_refine_ls_matrix_type full
_refine_ls_number_parameters 1261
_refine_ls_number_reflns 16569
_refine_ls_number_restraints 20
_refine_ls_restrained_S_all 2.643
_refine_ls_R_factor_all 0.1690
_refine_ls_R_factor_gt 0.0809
_refine_ls_shift/su_max 0.001
_refine_ls_shift/su_mean 0.000
_refine_ls_structure_factor_coef Fsqd
_refine_ls_weighting_details 'w=1/[\s^2^(Fo^2^)+(0.1244P)^2^+38.3897P] where P=(Fo^2^+2Fc^2^)/3'
_refine_ls_weighting_scheme calc
_refine_ls_wR_factor_gt 0.2257
_refine_ls_wR_factor_ref 0.3051
_reflns_Friedel_coverage 0.000
_reflns_number_gt 7083
_reflns_number_total 16569
_reflns_threshold_expression 'I > 2\s(I)'
_cod_data_source_file c6ob02181f2.cif
_cod_data_source_block aa
_cod_depositor_comments 'Adding full bibliography for 7155369--7155373.cif.'
_cod_original_cell_volume 18886(7)
_cod_database_code 7155373
_shelx_shelxl_version_number 2014/7
_shelx_space_group_comment
;
The symmetry employed for this shelxl refinement is uniquely defined
by the following loop, which should always be used as a source of
symmetry information in preference to the above space-group names.
They are only intended as comments.
;

loop_
_space_group_symop_operation_xyz
'x, y, z'
'-x, y, -z+1/2'
'x+1/2, y+1/2, z'
'-x+1/2, y+1/2, -z+1/2'
'-x, -y, -z'
'x, -y, z-1/2'
'-x+1/2, -y+1/2, -z'
'x+1/2, -y+1/2, z-1/2'

loop_
_atom_site_label
_atom_site_type_symbol
_atom_site_fract_x
_atom_site_fract_y
_atom_site_fract_z
_atom_site_U_iso_or_equiv
_atom_site_adp_type
_atom_site_occupancy
_atom_site_site_symmetry_order
_atom_site_calc_flag
_atom_site_refinement_flags_posn
_atom_site_refinement_flags_adp
C1 C 0.62191(18) 1.2975(5) 0.79596(11) 0.0689(15) Uani 1 1 d D .
C2 C 0.6035(2) 1.3768(6) 0.77637(13) 0.0866(19) Uani 1 1 d . .
H2 H 0.6165 1.4276 0.7644 0.104 Uiso 1 1 calc R U
C3 C 0.5664(2) 1.3773(7) 0.77540(14) 0.102(2) Uani 1 1 d . .
H3 H 0.5541 1.4296 0.7629 0.122 Uiso 1 1 calc R U
C4 C 0.54720(19) 1.2995(6) 0.79313(14) 0.0875(19) Uani 1 1 d . .
H4 H 0.5221 1.3000 0.7920 0.105 Uiso 1 1 calc R U
C5 C 0.56438(17) 1.2220(5) 0.81225(13) 0.0730(16) Uani 1 1 d . .
H5 H 0.5513 1.1710 0.8241 0.088 Uiso 1 1 calc R U
C6 C 0.60225(17) 1.2227(5) 0.81318(11) 0.0615(15) Uani 1 1 d . .
C7 C 0.65950(17) 1.2799(5) 0.80197(11) 0.0685(16) Uani 1 1 d . .
C8 C 0.66117(16) 1.1918(5) 0.82364(11) 0.0670(15) Uani 1 1 d . .
C9 C 0.69419(18) 1.1499(6) 0.83469(13) 0.0850(17) Uani 1 1 d . .
H9 H 0.6952 1.0914 0.8492 0.102 Uiso 1 1 calc R U
C10 C 0.72509(19) 1.1976(7) 0.82353(16) 0.101(2) Uani 1 1 d . .
H10 H 0.7474 1.1714 0.8307 0.121 Uiso 1 1 calc R U
C11 C 0.7239(2) 1.2826(7) 0.80210(16) 0.099(2) Uani 1 1 d . .
H11 H 0.7454 1.3113 0.7947 0.119 Uiso 1 1 calc R U
C12 C 0.6915(2) 1.3272(6) 0.79106(12) 0.090(2) Uani 1 1 d . .
H12 H 0.6910 1.3868 0.7768 0.108 Uiso 1 1 calc R U
C13 C 0.61726(15) 1.0877(5) 0.85494(12) 0.0641(15) Uani 1 1 d . .
C14 C 0.59388(16) 0.9922(5) 0.85238(13) 0.0736(17) Uani 1 1 d . .
H14 H 0.5836 0.9722 0.8342 0.088 Uiso 1 1 calc R U
C15 C 0.58570(18) 0.9256(5) 0.87747(16) 0.088(2) Uani 1 1 d . .
H15 H 0.5696 0.8621 0.8759 0.106 Uiso 1 1 calc R U
C16 C 0.6013(2) 0.9531(6) 0.90454(14) 0.101(3) Uani 1 1 d . U
C17 C 0.6250(2) 1.0455(7) 0.90596(14) 0.105(2) Uani 1 1 d . .
H17 H 0.6364 1.0633 0.9238 0.126 Uiso 1 1 calc R U
C18 C 0.63258(19) 1.1123(5) 0.88208(12) 0.089(2) Uani 1 1 d . .
H18 H 0.6485 1.1762 0.8841 0.107 Uiso 1 1 calc R U
C19 C 0.5971(2) 0.8891(6) 0.93104(18) 0.134(3) Uani 1 1 d D U
H19 H 0.6159 0.9033 0.9444 0.161 Uiso 1 1 calc R U
C20 C 0.5748(2) 0.8199(6) 0.94058(16) 0.118(3) Uani 1 1 d D U
H20 H 0.5561 0.8056 0.9271 0.141 Uiso 1 1 calc R U
C21 C 0.57004(18) 0.7538(5) 0.96786(12) 0.0715(17) Uani 1 1 d D U
C22 C 0.53615(17) 0.7191(5) 0.97519(11) 0.0750(16) Uani 1 1 d . .
H22 H 0.5168 0.7424 0.9632 0.090 Uiso 1 1 calc R U
C23 C 0.52931(14) 0.6509(4) 0.99961(10) 0.0624(13) Uani 1 1 d . .
H23 H 0.5057 0.6305 1.0039 0.075 Uiso 1 1 calc R U
C24 C 0.55780(13) 0.6124(4) 1.01792(9) 0.0487(12) Uani 1 1 d . .
C25 C 0.59238(13) 0.6466(4) 1.01068(10) 0.0566(12) Uani 1 1 d . .
H25 H 0.6119 0.6220 1.0224 0.068 Uiso 1 1 calc R U
C26 C 0.59831(15) 0.7168(5) 0.98633(12) 0.0736(15) Uani 1 1 d . .
H26 H 0.6218 0.7399 0.9822 0.088 Uiso 1 1 calc R U
C27 C 0.52512(13) 0.5225(4) 1.05538(10) 0.0552(12) Uani 1 1 d . .
H27 H 0.5044 0.5597 1.0479 0.066 Uiso 1 1 calc R U
C28 C 0.52222(12) 0.4472(4) 1.08103(10) 0.0509(12) Uani 1 1 d . .
C29 C 0.48951(13) 0.4237(5) 1.09360(12) 0.0736(16) Uani 1 1 d . .
H29 H 0.4691 0.4585 1.0849 0.088 Uiso 1 1 calc R U
C30 C 0.55215(12) 0.3932(4) 1.09439(10) 0.0544(12) Uani 1 1 d . .
H30 H 0.5751 0.4037 1.0868 0.065 Uiso 1 1 calc R U
C31 C 0.54752(14) 0.3244(5) 1.11889(11) 0.0674(14) Uani 1 1 d . .
H31 H 0.5673 0.2888 1.1282 0.081 Uiso 1 1 calc R U
C32 C 0.51385(15) 0.3087(5) 1.12940(11) 0.0672(14) Uani 1 1 d . .
H32 H 0.5114 0.2623 1.1462 0.081 Uiso 1 1 calc R U
C33 C 0.35954(15) 1.0803(5) 0.78912(10) 0.0595(13) Uani 1 1 d . .
C34 C 0.34513(14) 0.9973(4) 0.80900(10) 0.0515(12) Uani 1 1 d . .
C35 C 0.30841(14) 0.9803(5) 0.81185(11) 0.0610(14) Uani 1 1 d . .
H35 H 0.2993 0.9261 0.8253 0.073 Uiso 1 1 calc R U
C36 C 0.28603(16) 1.0473(5) 0.79389(12) 0.0785(17) Uani 1 1 d . .
H36 H 0.2611 1.0382 0.7953 0.094 Uiso 1 1 calc R U
C37 C 0.29937(18) 1.1276(6) 0.77394(13) 0.0883(19) Uani 1 1 d . .
H37 H 0.2834 1.1703 0.7619 0.106 Uiso 1 1 calc R U
C38 C 0.33566(18) 1.1452(5) 0.77162(12) 0.0798(17) Uani 1 1 d . .
H38 H 0.3443 1.2007 0.7583 0.096 Uiso 1 1 calc R U
C39 C 0.39785(15) 1.0771(5) 0.79290(11) 0.0620(14) Uani 1 1 d . .
C40 C 0.40560(14) 0.9940(5) 0.81498(11) 0.0608(14) Uani 1 1 d . .
C41 C 0.44069(16) 0.9672(6) 0.82333(13) 0.0817(17) Uani 1 1 d . .
H41 H 0.4457 0.9122 0.8381 0.098 Uiso 1 1 calc R U
C42 C 0.46830(18) 1.0253(7) 0.80885(15) 0.093(2) Uani 1 1 d . .
H42 H 0.4922 1.0089 0.8141 0.112 Uiso 1 1 calc R U
C43 C 0.46110(19) 1.1063(7) 0.78695(15) 0.098(2) Uani 1 1 d . .
H43 H 0.4801 1.1430 0.7774 0.118 Uiso 1 1 calc R U
C44 C 0.42628(19) 1.1335(6) 0.77898(13) 0.0892(19) Uani 1 1 d . .
H44 H 0.4216 1.1895 0.7643 0.107 Uiso 1 1 calc R U
C45 C 0.36939(13) 0.8723(5) 0.84993(10) 0.0533(13) Uani 1 1 d . .
C46 C 0.35112(14) 0.7649(4) 0.84800(11) 0.0568(13) Uani 1 1 d . .
H46 H 0.3428 0.7370 0.8298 0.068 Uiso 1 1 calc R U
C47 C 0.34523(13) 0.6995(4) 0.87293(10) 0.0569(13) Uani 1 1 d . .
H47 H 0.3330 0.6272 0.8715 0.068 Uiso 1 1 calc R U
C48 C 0.35741(12) 0.7402(5) 0.90039(10) 0.0525(13) Uani 1 1 d . .
C49 C 0.37641(13) 0.8454(5) 0.90168(11) 0.0582(13) Uani 1 1 d . .
H49 H 0.3853 0.8722 0.9198 0.070 Uiso 1 1 calc R U
C50 C 0.38254(13) 0.9121(4) 0.87707(10) 0.0577(13) Uani 1 1 d . .
H50 H 0.3954 0.9832 0.8785 0.069 Uiso 1 1 calc R U
C51 C 0.34964(13) 0.6783(5) 0.92793(11) 0.0587(13) Uani 1 1 d . .
H51 H 0.3583 0.7140 0.9451 0.070 Uiso 1 1 calc R U
C52 C 0.33180(13) 0.5780(5) 0.93093(11) 0.0594(13) Uani 1 1 d . U
H52 H 0.3240 0.5401 0.9138 0.071 Uiso 1 1 calc R U
C53 C 0.32279(12) 0.5192(4) 0.95907(11) 0.0501(12) Uani 1 1 d . U
C54 C 0.30715(13) 0.4071(4) 0.95873(10) 0.0582(12) Uani 1 1 d . .
H54 H 0.3025 0.3703 0.9408 0.070 Uiso 1 1 calc R U
C55 C 0.29836(12) 0.3488(4) 0.98400(10) 0.0568(12) Uani 1 1 d . .
H55 H 0.2884 0.2727 0.9829 0.068 Uiso 1 1 calc R U
C56 C 0.30421(12) 0.4021(4) 1.01132(10) 0.0492(12) Uani 1 1 d . .
C57 C 0.31900(12) 0.5160(4) 1.01178(10) 0.0559(12) Uani 1 1 d . .
H57 H 0.3226 0.5546 1.0297 0.067 Uiso 1 1 calc R U
C58 C 0.32839(12) 0.5725(4) 0.98624(11) 0.0571(12) Uani 1 1 d . .
H58 H 0.3387 0.6481 0.9872 0.069 Uiso 1 1 calc R U
C59 C 0.29489(13) 0.2457(5) 1.04265(11) 0.0585(13) Uani 1 1 d . .
H59 H 0.3045 0.1960 1.0285 0.070 Uiso 1 1 calc R U
C60 C 0.28171(13) 0.1934(5) 1.07029(10) 0.0563(13) Uani 1 1 d . .
C61 C 0.28418(19) 0.0754(5) 1.07489(13) 0.093(2) Uani 1 1 d . .
H61 H 0.2954 0.0292 1.0608 0.112 Uiso 1 1 calc R U
C62 C 0.26597(15) 0.2600(5) 1.09156(12) 0.0752(16) Uani 1 1 d . .
H62 H 0.2643 0.3423 1.0893 0.090 Uiso 1 1 calc R U
C63 C 0.25277(16) 0.2080(7) 1.11580(12) 0.0853(18) Uani 1 1 d . .
H63 H 0.2419 0.2533 1.1303 0.102 Uiso 1 1 calc R U
C64 C 0.2557(2) 0.0891(8) 1.11855(14) 0.104(2) Uani 1 1 d . .
H64 H 0.2463 0.0535 1.1352 0.125 Uiso 1 1 calc R U
C65 C 0.37057(18) 0.5398(5) 0.79322(12) 0.0686(15) Uani 1 1 d . .
C66 C 0.35095(16) 0.4667(5) 0.81189(11) 0.0597(14) Uani 1 1 d . .
C67 C 0.31341(17) 0.4635(5) 0.81107(13) 0.0767(17) Uani 1 1 d . .
H67 H 0.3006 0.4155 0.8238 0.092 Uiso 1 1 calc R U
C68 C 0.2959(2) 0.5351(6) 0.79038(16) 0.096(2) Uani 1 1 d . .
H68 H 0.2708 0.5354 0.7894 0.115 Uiso 1 1 calc R U
C69 C 0.3149(2) 0.6057(6) 0.77131(15) 0.104(2) Uani 1 1 d . .
H69 H 0.3025 0.6514 0.7573 0.125 Uiso 1 1 calc R U
C70 C 0.3519(2) 0.6088(6) 0.77289(14) 0.090(2) Uani 1 1 d . .
H70 H 0.3645 0.6578 0.7602 0.108 Uiso 1 1 calc R U
C71 C 0.40800(16) 0.5232(5) 0.80056(13) 0.0686(15) Uani 1 1 d . .
C72 C 0.41027(16) 0.4417(5) 0.82367(12) 0.0659(15) Uani 1 1 d . .
C73 C 0.44325(17) 0.4036(6) 0.83558(13) 0.0856(18) Uani 1 1 d . .
H73 H 0.4443 0.3485 0.8508 0.103 Uiso 1 1 calc R U
C74 C 0.47397(19) 0.4502(7) 0.82398(16) 0.098(2) Uani 1 1 d . .
H74 H 0.4964 0.4269 0.8316 0.118 Uiso 1 1 calc R U
C75 C 0.4722(2) 0.5303(7) 0.80150(17) 0.098(2) Uani 1 1 d . .
H75 H 0.4937 0.5593 0.7941 0.118 Uiso 1 1 calc R U
C76 C 0.4402(2) 0.5702(6) 0.78927(14) 0.092(2) Uani 1 1 d . .
H76 H 0.4398 0.6259 0.7741 0.110 Uiso 1 1 calc R U
C77 C 0.36655(15) 0.3386(5) 0.85558(12) 0.0632(14) Uani 1 1 d . .
C78 C 0.34294(15) 0.2443(5) 0.85342(12) 0.0680(15) Uani 1 1 d . .
H78 H 0.3320 0.2244 0.8355 0.082 Uiso 1 1 calc R U
C79 C 0.33551(16) 0.1774(5) 0.87926(14) 0.0777(17) Uani 1 1 d . .
H79 H 0.3190 0.1148 0.8783 0.093 Uiso 1 1 calc R U
C80 C 0.35271(19) 0.2048(6) 0.90602(13) 0.0822(18) Uani 1 1 d . U
C81 C 0.3759(2) 0.2983(6) 0.90689(13) 0.093(2) Uani 1 1 d . .
H81 H 0.3875 0.3177 0.9246 0.111 Uiso 1 1 calc R U
C82 C 0.38257(17) 0.3645(5) 0.88265(12) 0.0823(18) Uani 1 1 d . .
H82 H 0.3983 0.4290 0.8842 0.099 Uiso 1 1 calc R U
C83 C 0.34802(19) 0.1349(6) 0.93387(14) 0.0856(18) Uani 1 1 d . U
H83 H 0.3663 0.1425 0.9481 0.103 Uiso 1 1 calc R U
C84 C 0.32329(18) 0.0702(6) 0.93984(14) 0.0868(19) Uani 1 1 d . U
H84 H 0.3050 0.0617 0.9257 0.104 Uiso 1 1 calc R U
C85 C 0.31914(17) 0.0021(5) 0.96791(12) 0.0699(16) Uani 1 1 d . U
C86 C 0.28496(15) -0.0331(5) 0.97543(11) 0.0713(15) Uani 1 1 d . .
H86 H 0.2654 -0.0104 0.9636 0.086 Uiso 1 1 calc R U
C87 C 0.27885(14) -0.1011(5) 1.00002(10) 0.0625(13) Uani 1 1 d . .
H87 H 0.2553 -0.1227 1.0045 0.075 Uiso 1 1 calc R U
C88 C 0.30747(12) -0.1380(4) 1.01825(9) 0.0467(11) Uani 1 1 d . .
C89 C 0.34179(13) -0.1038(4) 1.01075(10) 0.0590(13) Uani 1 1 d . .
H89 H 0.3614 -0.1277 1.0224 0.071 Uiso 1 1 calc R U
C90 C 0.34757(15) -0.0346(5) 0.98623(12) 0.0700(15) Uani 1 1 d . .
H90 H 0.3710 -0.0120 0.9818 0.084 Uiso 1 1 calc R U
C91 C 0.27509(13) -0.2288(4) 1.05592(10) 0.0552(12) Uani 1 1 d . .
H91 H 0.2542 -0.1931 1.0483 0.066 Uiso 1 1 calc R U
C92 C 0.27235(12) -0.3042(4) 1.08187(10) 0.0499(12) Uani 1 1 d . .
C93 C 0.23945(13) -0.3273(5) 1.09436(11) 0.0703(15) Uani 1 1 d . .
H93 H 0.2191 -0.2925 1.0857 0.084 Uiso 1 1 calc R U
C94 C 0.30226(12) -0.3562(4) 1.09504(10) 0.0566(12) Uani 1 1 d . .
H94 H 0.3251 -0.3453 1.0873 0.068 Uiso 1 1 calc R U
C95 C 0.29781(14) -0.4245(5) 1.11984(11) 0.0660(14) Uani 1 1 d . .
H95 H 0.3177 -0.4584 1.1295 0.079 Uiso 1 1 calc R U
C96 C 0.26422(15) -0.4415(5) 1.12984(11) 0.0666(14) Uani 1 1 d . .
H96 H 0.2617 -0.4891 1.1464 0.080 Uiso 1 1 calc R U
C97 C 0.35262(14) 0.1829(5) 0.20925(11) 0.0617(13) Uani 1 1 d . .
C98 C 0.34482(13) 0.2587(5) 0.18564(11) 0.0572(13) Uani 1 1 d . .
C99 C 0.30932(14) 0.2807(5) 0.17635(13) 0.0763(16) Uani 1 1 d . .
H99 H 0.3041 0.3307 0.1605 0.092 Uiso 1 1 calc R U
C100 C 0.28250(16) 0.2256(6) 0.19155(15) 0.087(2) Uani 1 1 d . .
H100 H 0.2586 0.2389 0.1859 0.105 Uiso 1 1 calc R U
C101 C 0.28982(19) 0.1511(7) 0.21489(15) 0.097(2) Uani 1 1 d . .
H101 H 0.2709 0.1154 0.2247 0.116 Uiso 1 1 calc R U
C102 C 0.32485(17) 0.1288(6) 0.22394(13) 0.0857(18) Uani 1 1 d . .
H102 H 0.3297 0.0782 0.2397 0.103 Uiso 1 1 calc R U
C103 C 0.39171(14) 0.1835(5) 0.21315(11) 0.0612(13) Uani 1 1 d . .
C104 C 0.40548(13) 0.2590(4) 0.19176(10) 0.0506(12) Uani 1 1 d . .
C105 C 0.44220(13) 0.2756(5) 0.18865(11) 0.0619(14) Uani 1 1 d . .
H105 H 0.4513 0.3258 0.1743 0.074 Uiso 1 1 calc R U
C106 C 0.46456(16) 0.2139(5) 0.20785(13) 0.0822(18) Uani 1 1 d . .
H106 H 0.4894 0.2225 0.2063 0.099 Uiso 1 1 calc R U
C107 C 0.45126(18) 0.1391(6) 0.22947(14) 0.101(2) Uani 1 1 d . .
H107 H 0.4672 0.0989 0.2421 0.121 Uiso 1 1 calc R U
C108 C 0.41490(18) 0.1249(6) 0.23212(12) 0.092(2) Uani 1 1 d . .
H108 H 0.4059 0.0757 0.2467 0.110 Uiso 1 1 calc R U
C109 C 0.38077(12) 0.3752(4) 0.14918(10) 0.0492(12) Uani 1 1 d . .
C110 C 0.36720(12) 0.3371(4) 0.12245(10) 0.0552(12) Uani 1 1 d . .
H110 H 0.3541 0.2665 0.1212 0.066 Uiso 1 1 calc R U
C111 C 0.37304(12) 0.4032(4) 0.09754(10) 0.0544(12) Uani 1 1 d . .
H111 H 0.3636 0.3765 0.0796 0.065 Uiso 1 1 calc R U
C112 C 0.39255(12) 0.5082(4) 0.09846(10) 0.0496(12) Uani 1 1 d . .
C113 C 0.40528(13) 0.5474(4) 0.12584(10) 0.0559(13) Uani 1 1 d . .
H113 H 0.4180 0.6189 0.1272 0.067 Uiso 1 1 calc R U
C114 C 0.39944(13) 0.4826(4) 0.15070(11) 0.0555(13) Uani 1 1 d . .
H114 H 0.4080 0.5106 0.1688 0.067 Uiso 1 1 calc R U
C115 C 0.39984(12) 0.5711(4) 0.07120(10) 0.0503(12) Uani 1 1 d . .
H115 H 0.3907 0.5360 0.0541 0.060 Uiso 1 1 calc R U
C116 C 0.41754(13) 0.6706(5) 0.06781(10) 0.0559(13) Uani 1 1 d . .
H116 H 0.4253 0.7083 0.0850 0.067 Uiso 1 1 calc R U
C117 C 0.42683(12) 0.7304(4) 0.04054(10) 0.0477(11) Uani 1 1 d . .
C118 C 0.42128(12) 0.6769(4) 0.01307(10) 0.0547(12) Uani 1 1 d . .
H118 H 0.4110 0.6014 0.0119 0.066 Uiso 1 1 calc R U
C119 C 0.43082(12) 0.7342(4) -0.01213(10) 0.0575(12) Uani 1 1 d . .
H119 H 0.4272 0.6960 -0.0301 0.069 Uiso 1 1 calc R U
C120 C 0.44568(12) 0.8469(4) -0.01169(10) 0.0495(12) Uani 1 1 d . .
C121 C 0.45167(12) 0.9007(4) 0.01540(10) 0.0576(12) Uani 1 1 d . .
H121 H 0.4619 0.9764 0.0163 0.069 Uiso 1 1 calc R U
C122 C 0.44266(12) 0.8432(4) 0.04086(10) 0.0567(12) Uani 1 1 d . .
H122 H 0.4472 0.8806 0.0588 0.068 Uiso 1 1 calc R U
C123 C 0.45507(13) 1.0051(5) -0.04314(11) 0.0576(13) Uani 1 1 d . .
H123 H 0.4453 1.0545 -0.0290 0.069 Uiso 1 1 calc R U
C124 C 0.46841(13) 1.0580(5) -0.07050(10) 0.0553(13) Uani 1 1 d . .
C125 C 0.46603(19) 1.1764(5) -0.07519(13) 0.097(2) Uani 1 1 d . .
H125 H 0.4550 1.2227 -0.0610 0.116 Uiso 1 1 calc R U
C126 C 0.48438(15) 0.9915(5) -0.09168(11) 0.0752(16) Uani 1 1 d . .
H126 H 0.4861 0.9092 -0.0895 0.090 Uiso 1 1 calc R U
C127 C 0.49758(18) 1.0446(7) -0.11561(13) 0.092(2) Uani 1 1 d . .
H127 H 0.5088 0.9994 -0.1299 0.110 Uiso 1 1 calc R U
C128 C 0.4945(2) 1.1629(8) -0.11882(14) 0.105(2) Uani 1 1 d . .
H128 H 0.5038 1.1983 -0.1355 0.125 Uiso 1 1 calc R U
N1 N 0.62624(12) 1.1568(4) 0.83037(9) 0.0645(12) Uani 1 1 d . .
N2 N 0.55470(10) 0.5393(3) 1.04282(8) 0.0514(10) Uani 1 1 d . .
N3 N 0.48439(12) 0.3550(4) 1.11730(10) 0.0794(14) Uani 1 1 d . .
N4 N 0.37340(11) 0.9453(4) 0.82479(8) 0.0547(10) Uani 1 1 d . .
N5 N 0.29333(11) 0.3539(4) 1.03811(8) 0.0593(11) Uani 1 1 d . .
N6 N 0.2712(2) 0.0197(5) 1.09899(13) 0.126(2) Uani 1 1 d . .
N7 N 0.37499(12) 0.4072(4) 0.83069(9) 0.0623(11) Uani 1 1 d . .
N8 N 0.30458(10) -0.2103(4) 1.04345(8) 0.0518(10) Uani 1 1 d . .
N9 N 0.23467(12) -0.3953(4) 1.11783(10) 0.0767(13) Uani 1 1 d . .
N10 N 0.37688(10) 0.3049(4) 0.17490(8) 0.0540(10) Uani 1 1 d . .
N11 N 0.45660(11) 0.8955(4) -0.03861(9) 0.0606(11) Uani 1 1 d . .
N12 N 0.4786(2) 1.2321(5) -0.09915(13) 0.127(2) Uani 1 1 d . .

loop_
_atom_site_aniso_label
_atom_site_aniso_U_11
_atom_site_aniso_U_22
_atom_site_aniso_U_33
_atom_site_aniso_U_23
_atom_site_aniso_U_13
_atom_site_aniso_U_12
C1 0.102(5) 0.061(4) 0.045(3) -0.007(3) 0.015(3) -0.004(3)
C2 0.125(6) 0.071(4) 0.064(4) -0.006(3) 0.019(4) -0.006(4)
C3 0.146(7) 0.097(6) 0.062(4) 0.002(4) -0.004(4) 0.023(5)
C4 0.100(5) 0.087(5) 0.075(4) -0.014(4) -0.008(4) 0.018(4)
C5 0.082(4) 0.065(4) 0.073(4) -0.011(3) 0.019(3) -0.001(3)
C6 0.088(4) 0.050(3) 0.048(3) -0.007(3) 0.021(3) -0.007(3)
C7 0.088(4) 0.069(4) 0.049(3) -0.018(3) 0.020(3) -0.020(3)
C8 0.075(4) 0.072(4) 0.055(3) -0.010(3) 0.018(3) -0.010(3)
C9 0.090(5) 0.090(5) 0.076(4) -0.005(3) 0.014(3) 0.003(4)
C10 0.082(5) 0.124(6) 0.097(5) -0.027(5) 0.016(4) -0.009(4)
C11 0.091(5) 0.119(6) 0.089(5) -0.037(5) 0.026(4) -0.035(5)
C12 0.112(5) 0.101(5) 0.058(4) -0.014(3) 0.022(4) -0.039(5)
C13 0.086(4) 0.047(3) 0.061(3) 0.000(3) 0.028(3) 0.005(3)
C14 0.096(4) 0.050(3) 0.076(4) -0.005(3) 0.026(3) 0.006(3)
C15 0.114(5) 0.042(3) 0.112(5) 0.009(4) 0.055(4) 0.008(3)
C16 0.178(7) 0.072(5) 0.058(4) 0.011(3) 0.060(4) 0.041(5)
C17 0.182(8) 0.080(5) 0.056(4) 0.004(4) 0.026(4) 0.005(5)
C18 0.137(6) 0.074(4) 0.057(4) -0.005(3) 0.018(4) -0.007(4)
C19 0.198(8) 0.080(5) 0.127(6) 0.016(4) 0.090(6) 0.043(5)
C20 0.167(7) 0.077(5) 0.112(5) 0.028(4) 0.071(5) 0.056(5)
C21 0.097(4) 0.060(4) 0.059(3) 0.012(3) 0.026(3) 0.031(3)
C22 0.094(4) 0.077(4) 0.055(3) 0.019(3) 0.006(3) 0.028(3)
C23 0.060(3) 0.065(3) 0.062(3) 0.006(3) -0.001(2) 0.011(3)
C24 0.059(3) 0.046(3) 0.042(3) -0.003(2) 0.005(2) 0.008(2)
C25 0.056(3) 0.060(3) 0.054(3) 0.000(2) 0.005(2) 0.012(2)
C26 0.079(4) 0.067(4) 0.076(4) 0.011(3) 0.033(3) 0.009(3)
C27 0.051(3) 0.054(3) 0.060(3) 0.005(3) -0.004(2) 0.005(2)
C28 0.050(3) 0.050(3) 0.053(3) 0.001(2) 0.000(2) 0.005(2)
C29 0.051(3) 0.091(4) 0.079(4) 0.026(3) 0.009(3) 0.009(3)
C30 0.049(3) 0.057(3) 0.058(3) 0.005(2) 0.006(2) 0.007(2)
C31 0.070(3) 0.071(4) 0.062(3) 0.014(3) 0.008(3) 0.019(3)
C32 0.076(4) 0.065(3) 0.062(3) 0.012(3) 0.018(3) 0.009(3)
C33 0.082(4) 0.054(3) 0.043(3) 0.002(3) 0.010(3) -0.004(3)
C34 0.064(3) 0.047(3) 0.044(3) -0.001(2) 0.006(2) 0.004(2)
C35 0.065(3) 0.058(3) 0.060(3) 0.007(3) 0.001(3) 0.001(3)
C36 0.073(4) 0.081(4) 0.081(4) 0.016(3) 0.002(3) 0.012(3)
C37 0.086(4) 0.098(5) 0.081(4) 0.035(4) 0.005(3) 0.015(4)
C38 0.110(5) 0.072(4) 0.057(3) 0.020(3) 0.009(3) 0.003(4)
C39 0.074(4) 0.061(3) 0.051(3) -0.003(3) 0.010(3) -0.007(3)
C40 0.063(3) 0.067(4) 0.052(3) -0.009(3) 0.003(3) -0.007(3)
C41 0.068(4) 0.103(5) 0.074(4) 0.004(3) 0.006(3) 0.000(3)
C42 0.072(4) 0.122(6) 0.086(5) -0.017(4) 0.001(4) -0.015(4)
C43 0.079(5) 0.125(6) 0.092(5) -0.022(5) 0.028(4) -0.027(4)
C44 0.110(5) 0.089(5) 0.069(4) 0.000(3) 0.029(4) -0.028(4)
C45 0.058(3) 0.054(3) 0.048(3) 0.007(3) 0.002(2) 0.010(2)
C46 0.073(3) 0.051(3) 0.047(3) -0.006(2) -0.002(2) 0.000(3)
C47 0.070(3) 0.044(3) 0.056(3) 0.005(3) 0.001(2) 0.000(2)
C48 0.051(3) 0.060(3) 0.047(3) 0.005(3) 0.003(2) 0.012(2)
C49 0.065(3) 0.058(3) 0.051(3) -0.002(3) -0.002(2) 0.006(3)
C50 0.062(3) 0.052(3) 0.060(3) 0.002(3) -0.002(2) 0.004(2)
C51 0.056(3) 0.062(3) 0.058(3) 0.002(3) -0.005(2) 0.002(3)
C52 0.063(3) 0.054(3) 0.060(3) -0.001(3) -0.005(2) 0.010(3)
C53 0.050(3) 0.046(3) 0.054(3) 0.006(2) 0.004(2) 0.008(2)
C54 0.071(3) 0.059(3) 0.045(3) -0.007(2) 0.002(2) -0.010(3)
C55 0.065(3) 0.052(3) 0.054(3) -0.001(2) 0.001(2) -0.005(2)
C56 0.054(3) 0.049(3) 0.044(3) 0.000(2) -0.001(2) 0.004(2)
C57 0.062(3) 0.057(3) 0.048(3) -0.011(2) -0.002(2) 0.009(2)
C58 0.061(3) 0.042(3) 0.069(3) -0.002(3) 0.004(2) 0.000(2)
C59 0.067(3) 0.054(3) 0.055(3) -0.005(3) 0.004(3) 0.007(3)
C60 0.062(3) 0.056(3) 0.051(3) 0.001(3) -0.002(2) 0.001(3)
C61 0.152(6) 0.059(4) 0.070(4) 0.004(3) 0.040(4) 0.015(4)
C62 0.094(4) 0.069(4) 0.062(4) -0.001(3) 0.000(3) 0.015(3)
C63 0.097(5) 0.106(5) 0.054(4) 0.001(4) 0.017(3) 0.027(4)
C64 0.128(6) 0.128(7) 0.058(4) 0.019(4) 0.028(4) -0.002(5)
C65 0.103(5) 0.052(3) 0.051(3) -0.004(3) 0.018(3) 0.000(3)
C66 0.073(4) 0.052(3) 0.055(3) -0.012(3) 0.014(3) -0.002(3)
C67 0.086(5) 0.065(4) 0.079(4) -0.010(3) 0.011(3) -0.003(3)
C68 0.097(5) 0.086(5) 0.103(5) -0.013(4) -0.010(4) 0.019(4)
C69 0.143(7) 0.081(5) 0.088(5) 0.007(4) -0.005(5) 0.025(5)
C70 0.122(6) 0.076(4) 0.073(4) 0.005(4) 0.020(4) 0.002(4)
C71 0.082(4) 0.052(3) 0.073(4) -0.015(3) 0.025(3) -0.012(3)
C72 0.078(4) 0.055(3) 0.065(3) -0.009(3) 0.023(3) -0.007(3)
C73 0.085(4) 0.093(5) 0.079(4) -0.017(4) 0.014(3) 0.007(4)
C74 0.083(5) 0.104(6) 0.109(5) -0.028(5) 0.020(4) -0.005(4)
C75 0.087(5) 0.096(6) 0.113(6) -0.032(5) 0.034(5) -0.028(4)
C76 0.121(6) 0.067(4) 0.089(5) -0.011(3) 0.037(4) -0.018(4)
C77 0.083(4) 0.050(3) 0.058(3) -0.005(3) 0.023(3) 0.004(3)
C78 0.087(4) 0.052(3) 0.065(4) -0.007(3) 0.024(3) 0.006(3)
C79 0.087(4) 0.045(3) 0.103(5) -0.004(3) 0.030(4) 0.002(3)
C80 0.110(5) 0.076(4) 0.062(4) -0.009(3) 0.026(3) 0.019(4)
C81 0.140(6) 0.083(5) 0.057(4) -0.004(4) 0.017(4) 0.001(5)
C82 0.113(5) 0.074(4) 0.061(4) -0.010(3) 0.015(3) -0.009(4)
C83 0.100(5) 0.078(5) 0.079(4) 0.001(3) 0.021(4) 0.009(4)
C84 0.096(5) 0.072(4) 0.093(4) 0.016(3) 0.037(4) 0.017(4)
C85 0.088(4) 0.056(3) 0.066(3) 0.001(2) 0.020(3) 0.028(3)
C86 0.079(4) 0.078(4) 0.057(3) 0.013(3) 0.002(3) 0.021(3)
C87 0.063(3) 0.071(3) 0.054(3) 0.006(3) 0.001(2) 0.008(3)
C88 0.053(3) 0.044(3) 0.044(3) -0.003(2) 0.002(2) 0.006(2)
C89 0.058(3) 0.062(3) 0.058(3) 0.000(3) 0.009(2) 0.011(2)
C90 0.069(3) 0.068(4) 0.074(4) 0.005(3) 0.029(3) 0.004(3)
C91 0.052(3) 0.059(3) 0.055(3) 0.003(3) -0.002(2) 0.006(2)
C92 0.051(3) 0.050(3) 0.049(3) 0.002(2) 0.000(2) 0.006(2)
C93 0.052(3) 0.088(4) 0.071(3) 0.022(3) 0.002(3) 0.012(3)
C94 0.052(3) 0.060(3) 0.058(3) 0.002(3) 0.002(2) 0.006(2)
C95 0.067(3) 0.068(3) 0.063(3) 0.014(3) 0.004(3) 0.016(3)
C96 0.080(4) 0.058(3) 0.062(3) 0.009(3) 0.008(3) 0.010(3)
C97 0.066(3) 0.069(4) 0.050(3) -0.003(3) 0.012(2) -0.005(3)
C98 0.055(3) 0.055(3) 0.062(3) -0.008(3) 0.006(3) -0.002(3)
C99 0.055(3) 0.092(4) 0.082(4) 0.002(3) 0.003(3) 0.001(3)
C100 0.051(3) 0.111(5) 0.100(5) -0.019(4) 0.007(3) -0.006(3)
C101 0.086(5) 0.121(6) 0.085(4) -0.002(4) 0.024(4) -0.030(4)
C102 0.086(4) 0.104(5) 0.068(4) 0.007(3) 0.016(3) -0.024(4)
C103 0.064(3) 0.066(4) 0.053(3) 0.006(3) 0.004(2) -0.006(3)
C104 0.053(3) 0.050(3) 0.048(3) 0.004(2) -0.004(2) 0.000(2)
C105 0.057(3) 0.059(3) 0.070(3) 0.013(3) 0.000(3) 0.001(3)
C106 0.063(3) 0.090(5) 0.093(4) 0.024(4) -0.016(3) -0.002(3)
C107 0.085(5) 0.123(6) 0.092(5) 0.049(4) -0.020(4) 0.005(4)
C108 0.097(5) 0.111(5) 0.067(4) 0.041(4) -0.007(4) -0.002(4)
C109 0.048(3) 0.046(3) 0.054(3) 0.001(2) 0.002(2) 0.008(2)
C110 0.059(3) 0.049(3) 0.058(3) -0.006(3) -0.006(2) 0.000(2)
C111 0.058(3) 0.053(3) 0.052(3) -0.004(3) -0.008(2) 0.003(2)
C112 0.051(3) 0.050(3) 0.048(3) 0.002(2) -0.002(2) 0.009(2)
C113 0.066(3) 0.046(3) 0.055(3) -0.005(3) 0.003(2) -0.002(2)
C114 0.070(3) 0.049(3) 0.047(3) -0.005(2) -0.002(2) 0.003(3)
C115 0.056(3) 0.049(3) 0.045(3) 0.004(2) -0.002(2) 0.005(2)
C116 0.063(3) 0.052(3) 0.053(3) -0.002(2) -0.006(2) 0.008(3)
C117 0.047(3) 0.044(3) 0.052(3) -0.002(2) -0.001(2) 0.007(2)
C118 0.062(3) 0.045(3) 0.057(3) 0.000(2) 0.000(2) 0.002(2)
C119 0.068(3) 0.049(3) 0.055(3) -0.011(2) -0.008(2) 0.007(2)
C120 0.053(3) 0.053(3) 0.042(3) -0.003(2) -0.002(2) 0.007(2)
C121 0.067(3) 0.050(3) 0.056(3) 0.001(2) -0.002(2) -0.008(2)
C122 0.069(3) 0.056(3) 0.045(3) -0.003(2) -0.004(2) -0.002(3)
C123 0.064(3) 0.058(3) 0.051(3) -0.005(3) 0.003(2) 0.010(3)
C124 0.061(3) 0.055(3) 0.049(3) -0.001(3) -0.004(2) 0.003(3)
C125 0.159(6) 0.064(4) 0.069(4) 0.004(3) 0.038(4) 0.017(4)
C126 0.096(4) 0.074(4) 0.055(3) -0.004(3) 0.000(3) 0.016(3)
C127 0.112(5) 0.108(6) 0.056(4) -0.002(4) 0.013(3) 0.036(4)
C128 0.125(6) 0.122(7) 0.068(4) 0.015(5) 0.034(4) 0.006(5)
N1 0.080(3) 0.057(3) 0.057(3) 0.006(2) 0.015(2) -0.002(2)
N2 0.055(2) 0.049(2) 0.050(2) 0.004(2) 0.0013(19) 0.008(2)
N3 0.064(3) 0.092(4) 0.083(3) 0.022(3) 0.014(2) 0.004(3)
N4 0.055(2) 0.061(3) 0.048(2) 0.007(2) 0.0059(19) 0.001(2)
N5 0.064(3) 0.062(3) 0.052(2) 0.001(2) -0.0006(19) 0.004(2)
N6 0.211(7) 0.079(4) 0.089(4) 0.021(3) 0.047(4) 0.002(4)
N7 0.072(3) 0.057(3) 0.058(3) 0.001(2) 0.017(2) -0.005(2)
N8 0.056(2) 0.053(3) 0.046(2) 0.001(2) 0.0039(18) 0.007(2)
N9 0.064(3) 0.092(4) 0.075(3) 0.023(3) 0.014(2) 0.000(3)
N10 0.051(2) 0.056(3) 0.056(2) 0.008(2) 0.0028(19) 0.002(2)
N11 0.067(3) 0.059(3) 0.056(3) -0.002(2) -0.003(2) 0.004(2)
N12 0.206(7) 0.084(4) 0.094(4) 0.028(4) 0.047(5) 0.009(4)

loop_
_atom_type_symbol
_atom_type_description
_atom_type_scat_dispersion_real
_atom_type_scat_dispersion_imag
_atom_type_scat_source
C C 0.0033 0.0016 'International Tables Vol C Tables 4.2.6.8 and 6.1.1.4'
H H 0.0000 0.0000 'International Tables Vol C Tables 4.2.6.8 and 6.1.1.4'
N N 0.0061 0.0033 'International Tables Vol C Tables 4.2.6.8 and 6.1.1.4'

loop_
_geom_angle_atom_site_label_1
_geom_angle_atom_site_label_2
_geom_angle_atom_site_label_3
_geom_angle
C6 C1 C2 119.3(6)
C6 C1 C7 109.5(5)
C2 C1 C7 131.2(6)
C3 C2 C1 119.2(6)
C3 C2 H2 120.4
C1 C2 H2 120.4
C2 C3 C4 120.1(7)
C2 C3 H3 120.0
C4 C3 H3 120.0
C5 C4 C3 121.8(7)
C5 C4 H4 119.1
C3 C4 H4 119.1
C4 C5 C6 117.6(6)
C4 C5 H5 121.2
C6 C5 H5 121.2
C1 C6 N1 108.0(5)
C1 C6 C5 122.0(6)
N1 C6 C5 130.0(5)
C8 C7 C12 119.6(6)
C8 C7 C1 105.2(5)
C12 C7 C1 135.2(6)
N1 C8 C9 129.6(6)
N1 C8 C7 109.1(5)
C9 C8 C7 121.3(6)
C10 C9 C8 117.8(6)
C10 C9 H9 121.1
C8 C9 H9 121.1
C11 C10 C9 121.6(7)
C11 C10 H10 119.2
C9 C10 H10 119.2
C10 C11 C12 121.9(7)
C10 C11 H11 119.1
C12 C11 H11 119.1
C11 C12 C7 117.8(7)
C11 C12 H12 121.1
C7 C12 H12 121.1
C18 C13 C14 118.5(5)
C18 C13 N1 120.3(5)
C14 C13 N1 121.2(5)
C13 C14 C15 119.3(6)
C13 C14 H14 120.3
C15 C14 H14 120.3
C16 C15 C14 120.9(6)
C16 C15 H15 119.6
C14 C15 H15 119.6
C17 C16 C15 118.0(6)
C17 C16 C19 115.4(8)
C15 C16 C19 126.5(8)
C18 C17 C16 121.9(7)
C18 C17 H17 119.1
C16 C17 H17 119.1
C17 C18 C13 121.4(6)
C17 C18 H18 119.3
C13 C18 H18 119.3
C20 C19 C16 135.6(10)
C20 C19 H19 112.2
C16 C19 H19 112.2
C19 C20 C21 136.1(9)
C19 C20 H20 111.9
C21 C20 H20 111.9
C22 C21 C26 116.8(5)
C22 C21 C20 118.8(6)
C26 C21 C20 124.3(6)
C21 C22 C23 122.8(5)
C21 C22 H22 118.6
C23 C22 H22 118.6
C22 C23 C24 120.3(5)
C22 C23 H23 119.9
C24 C23 H23 119.9
C25 C24 C23 117.5(4)
C25 C24 N2 116.5(4)
C23 C24 N2 126.0(4)
C26 C25 C24 120.9(5)
C26 C25 H25 119.6
C24 C25 H25 119.6
C25 C26 C21 121.7(5)
C25 C26 H26 119.2
C21 C26 H26 119.2
N2 C27 C28 122.3(4)
N2 C27 H27 118.9
C28 C27 H27 118.9
C29 C28 C30 115.8(5)
C29 C28 C27 121.9(4)
C30 C28 C27 122.3(4)
N3 C29 C28 125.8(5)
N3 C29 H29 117.1
C28 C29 H29 117.1
C31 C30 C28 119.3(4)
C31 C30 H30 120.4
C28 C30 H30 120.4
C32 C31 C30 119.5(5)
C32 C31 H31 120.2
C30 C31 H31 120.2
N3 C32 C31 124.0(5)
N3 C32 H32 118.0
C31 C32 H32 118.0
C38 C33 C34 118.1(5)
C38 C33 C39 134.8(5)
C34 C33 C39 107.1(5)
C35 C34 N4 128.8(5)
C35 C34 C33 122.5(5)
N4 C34 C33 108.6(5)
C36 C35 C34 116.8(5)
C36 C35 H35 121.6
C34 C35 H35 121.6
C35 C36 C37 122.0(6)
C35 C36 H36 119.0
C37 C36 H36 119.0
C38 C37 C36 120.9(6)
C38 C37 H37 119.6
C36 C37 H37 119.6
C37 C38 C33 119.8(5)
C37 C38 H38 120.1
C33 C38 H38 120.1
C44 C39 C40 119.1(6)
C44 C39 C33 133.9(6)
C40 C39 C33 107.0(5)
C41 C40 N4 129.3(5)
C41 C40 C39 121.4(5)
N4 C40 C39 109.2(5)
C40 C41 C42 117.7(6)
C40 C41 H41 121.1
C42 C41 H41 121.1
C43 C42 C41 121.5(6)
C43 C42 H42 119.3
C41 C42 H42 119.3
C44 C43 C42 120.6(6)
C44 C43 H43 119.7
C42 C43 H43 119.7
C43 C44 C39 119.7(6)
C43 C44 H44 120.2
C39 C44 H44 120.2
C46 C45 C50 119.8(5)
C46 C45 N4 120.7(4)
C50 C45 N4 119.4(5)
C47 C46 C45 119.9(5)
C47 C46 H46 120.1
C45 C46 H46 120.1
C46 C47 C48 120.8(5)
C46 C47 H47 119.6
C48 C47 H47 119.6
C49 C48 C47 118.3(5)
C49 C48 C51 118.6(5)
C47 C48 C51 123.1(5)
C50 C49 C48 121.8(5)
C50 C49 H49 119.1
C48 C49 H49 119.1
C49 C50 C45 119.4(5)
C49 C50 H50 120.3
C45 C50 H50 120.3
C52 C51 C48 127.0(5)
C52 C51 H51 116.5
C48 C51 H51 116.5
C51 C52 C53 126.4(5)
C51 C52 H52 116.8
C53 C52 H52 116.8
C54 C53 C58 117.2(5)
C54 C53 C52 119.7(5)
C58 C53 C52 123.1(5)
C55 C54 C53 122.1(5)
C55 C54 H54 118.9
C53 C54 H54 118.9
C54 C55 C56 120.7(5)
C54 C55 H55 119.7
C56 C55 H55 119.7
C57 C56 C55 117.5(4)
C57 C56 N5 117.5(4)
C55 C56 N5 124.7(4)
C58 C57 C56 121.2(4)
C58 C57 H57 119.4
C56 C57 H57 119.4
C57 C58 C53 121.3(5)
C57 C58 H58 119.3
C53 C58 H58 119.3
N5 C59 C60 121.2(5)
N5 C59 H59 119.4
C60 C59 H59 119.4
C61 C60 C62 117.3(5)
C61 C60 C59 120.1(5)
C62 C60 C59 122.7(5)
C60 C61 N6 123.7(6)
C60 C61 H61 118.1
N6 C61 H61 118.1
C63 C62 C60 120.8(6)
C63 C62 H62 119.6
C60 C62 H62 119.6
C64 C63 C62 118.4(6)
C64 C63 H63 120.8
C62 C63 H63 120.8
N6 C64 C63 123.8(6)
N6 C64 H64 118.1
C63 C64 H64 118.1
C70 C65 C66 118.5(6)
C70 C65 C71 134.3(6)
C66 C65 C71 107.2(5)
C67 C66 N7 129.1(5)
C67 C66 C65 122.1(6)
N7 C66 C65 108.8(5)
C68 C67 C66 117.1(6)
C68 C67 H67 121.5
C66 C67 H67 121.5
C69 C68 C67 121.6(7)
C69 C68 H68 119.2
C67 C68 H68 119.2
C70 C69 C68 120.2(7)
C70 C69 H69 119.9
C68 C69 H69 119.9
C69 C70 C65 120.5(6)
C69 C70 H70 119.8
C65 C70 H70 119.8
C72 C71 C76 118.8(6)
C72 C71 C65 107.7(5)
C76 C71 C65 133.5(6)
C73 C72 C71 122.2(6)
C73 C72 N7 129.7(6)
C71 C72 N7 108.1(5)
C74 C73 C72 117.5(7)
C74 C73 H73 121.3
C72 C73 H73 121.3
C75 C74 C73 121.0(7)
C75 C74 H74 119.5
C73 C74 H74 119.5
C74 C75 C76 123.2(7)
C74 C75 H75 118.4
C76 C75 H75 118.4
C75 C76 C71 117.3(7)
C75 C76 H76 121.4
C71 C76 H76 121.4
C78 C77 C82 118.9(5)
C78 C77 N7 120.9(5)
C82 C77 N7 120.1(5)
C77 C78 C79 118.6(5)
C77 C78 H78 120.7
C79 C78 H78 120.7
C80 C79 C78 120.8(6)
C80 C79 H79 119.6
C78 C79 H79 119.6
C81 C80 C79 118.2(6)
C81 C80 C83 117.6(6)
C79 C80 C83 124.2(7)
C80 C81 C82 121.8(7)
C80 C81 H81 119.1
C82 C81 H81 119.1
C81 C82 C77 121.7(6)
C81 C82 H82 119.1
C77 C82 H82 119.1
C84 C83 C80 127.3(7)
C84 C83 H83 116.3
C80 C83 H83 116.3
C83 C84 C85 126.3(7)
C83 C84 H84 116.9
C85 C84 H84 116.9
C86 C85 C90 117.0(5)
C86 C85 C84 118.0(6)
C90 C85 C84 124.9(6)
C85 C86 C87 121.9(5)
C85 C86 H86 119.0
C87 C86 H86 119.0
C86 C87 C88 120.8(5)
C86 C87 H87 119.6
C88 C87 H87 119.6
C89 C88 C87 117.6(5)
C89 C88 N8 116.6(4)
C87 C88 N8 125.8(4)
C88 C89 C90 121.1(5)
C88 C89 H89 119.4
C90 C89 H89 119.4
C89 C90 C85 121.6(5)
C89 C90 H90 119.2
C85 C90 H90 119.2
N8 C91 C92 122.5(4)
N8 C91 H91 118.8
C92 C91 H91 118.8
C94 C92 C93 116.7(4)
C94 C92 C91 122.0(4)
C93 C92 C91 121.3(4)
N9 C93 C92 125.0(5)
N9 C93 H93 117.5
C92 C93 H93 117.5
C92 C94 C95 118.9(5)
C92 C94 H94 120.5
C95 C94 H94 120.5
C96 C95 C94 118.9(5)
C96 C95 H95 120.6
C94 C95 H95 120.6
N9 C96 C95 124.6(5)
N9 C96 H96 117.7
C95 C96 H96 117.7
C102 C97 C98 119.8(5)
C102 C97 C103 133.9(5)
C98 C97 C103 106.3(4)
N10 C98 C99 129.2(5)
N10 C98 C97 109.5(4)
C99 C98 C97 121.3(5)
C100 C99 C98 117.1(6)
C100 C99 H99 121.5
C98 C99 H99 121.5
C99 C100 C101 122.2(6)
C99 C100 H100 118.9
C101 C100 H100 118.9
C100 C101 C102 120.8(6)
C100 C101 H101 119.6
C102 C101 H101 119.6
C101 C102 C97 118.8(6)
C101 C102 H102 120.6
C97 C102 H102 120.6
C108 C103 C104 119.8(5)
C108 C103 C97 133.0(5)
C104 C103 C97 107.2(4)
C105 C104 N10 129.1(5)
C105 C104 C103 121.9(5)
N10 C104 C103 108.9(4)
C106 C105 C104 116.5(5)
C106 C105 H105 121.8
C104 C105 H105 121.8
C105 C106 C107 122.4(6)
C105 C106 H106 118.8
C107 C106 H106 118.8
C108 C107 C106 119.8(6)
C108 C107 H107 120.1
C106 C107 H107 120.1
C107 C108 C103 119.6(6)
C107 C108 H108 120.2
C103 C108 H108 120.2
C110 C109 C114 119.0(5)
C110 C109 N10 121.0(4)
C114 C109 N10 119.9(4)
C109 C110 C111 120.1(5)
C109 C110 H110 119.9
C111 C110 H110 119.9
C110 C111 C112 121.7(4)
C110 C111 H111 119.2
C112 C111 H111 119.2
C111 C112 C113 117.6(4)
C111 C112 C115 119.5(4)
C113 C112 C115 122.9(5)
C114 C113 C112 121.1(5)
C114 C113 H113 119.5
C112 C113 H113 119.5
C113 C114 C109 120.5(5)
C113 C114 H114 119.8
C109 C114 H114 119.8
C116 C115 C112 128.1(5)
C116 C115 H115 115.9
C112 C115 H115 115.9
C115 C116 C117 128.5(5)
C115 C116 H116 115.8
C117 C116 H116 115.8
C122 C117 C118 116.9(4)
C122 C117 C116 121.0(4)
C118 C117 C116 122.1(4)
C119 C118 C117 120.9(5)
C119 C118 H118 119.5
C117 C118 H118 119.5
C118 C119 C120 121.9(4)
C118 C119 H119 119.1
C120 C119 H119 119.1
C119 C120 C121 117.9(4)
C119 C120 N11 117.6(4)
C121 C120 N11 124.2(5)
C122 C121 C120 120.6(5)
C122 C121 H121 119.7
C120 C121 H121 119.7
C121 C122 C117 121.8(4)
C121 C122 H122 119.1
C117 C122 H122 119.1
N11 C123 C124 121.5(5)
N11 C123 H123 119.3
C124 C123 H123 119.3
C125 C124 C126 117.1(5)
C125 C124 C123 120.6(5)
C126 C124 C123 122.3(5)
C124 C125 N12 124.2(6)
C124 C125 H125 117.9
N12 C125 H125 117.9
C127 C126 C124 120.1(6)
C127 C126 H126 119.9
C124 C126 H126 119.9
C128 C127 C126 119.7(6)
C128 C127 H127 120.1
C126 C127 H127 120.1
N12 C128 C127 122.8(6)
N12 C128 H128 118.6
C127 C128 H128 118.6
C6 N1 C8 108.2(5)
C6 N1 C13 125.7(5)
C8 N1 C13 124.5(5)
C27 N2 C24 122.7(4)
C32 N3 C29 115.6(5)
C34 N4 C40 108.1(4)
C34 N4 C45 124.8(4)
C40 N4 C45 126.2(4)
C59 N5 C56 120.9(5)
C64 N6 C61 116.0(6)
C66 N7 C72 108.3(5)
C66 N7 C77 127.3(5)
C72 N7 C77 123.8(5)
C91 N8 C88 122.9(4)
C96 N9 C93 115.9(5)
C98 N10 C104 108.2(4)
C98 N10 C109 126.7(4)
C104 N10 C109 124.7(4)
C123 N11 C120 120.9(5)
C128 N12 C125 116.1(6)

loop_
_geom_bond_atom_site_label_1
_geom_bond_atom_site_label_2
_geom_bond_distance
C1 C6 1.368(7)
C1 C2 1.422(8)
C1 C7 1.426(8)
C2 C3 1.373(9)
C2 H2 0.9300
C3 C4 1.393(9)
C3 H3 0.9300
C4 C5 1.376(8)
C4 H4 0.9300
C5 C6 1.401(8)
C5 H5 0.9300
C6 N1 1.385(7)
C7 C8 1.396(7)
C7 C12 1.399(8)
C8 N1 1.391(6)
C8 C9 1.393(8)
C9 C10 1.370(8)
C9 H9 0.9300
C10 C11 1.363(9)
C10 H10 0.9300
C11 C12 1.383(9)
C11 H11 0.9300
C12 H12 0.9300
C13 C18 1.377(8)
C13 C14 1.380(7)
C13 N1 1.406(6)
C14 C15 1.403(7)
C14 H14 0.9300
C15 C16 1.384(9)
C15 H15 0.9300
C16 C17 1.358(10)
C16 C19 1.415(9)
C17 C18 1.355(8)
C17 H17 0.9300
C18 H18 0.9300
C19 C20 1.219(7)
C19 H19 0.9300
C20 C21 1.460(7)
C20 H20 0.9300
C21 C22 1.362(8)
C21 C26 1.392(8)
C22 C23 1.377(7)
C22 H22 0.9300
C23 C24 1.398(6)
C23 H23 0.9300
C24 C25 1.382(6)
C24 N2 1.406(5)
C25 C26 1.381(6)
C25 H25 0.9300
C26 H26 0.9300
C27 N2 1.259(5)
C27 C28 1.447(6)
C27 H27 0.9300
C28 C29 1.375(6)
C28 C30 1.391(6)
C29 N3 1.342(6)
C29 H29 0.9300
C30 C31 1.370(6)
C30 H30 0.9300
C31 C32 1.356(7)
C31 H31 0.9300
C32 N3 1.318(6)
C32 H32 0.9300
C33 C38 1.384(7)
C33 C34 1.411(6)
C33 C39 1.425(7)
C34 C35 1.381(7)
C34 N4 1.385(6)
C35 C36 1.375(7)
C35 H35 0.9300
C36 C37 1.378(7)
C36 H36 0.9300
C37 C38 1.364(8)
C37 H37 0.9300
C38 H38 0.9300
C39 C44 1.391(7)
C39 C40 1.396(7)
C40 C41 1.378(7)
C40 N4 1.393(6)
C41 C42 1.390(8)
C41 H41 0.9300
C42 C43 1.370(9)
C42 H42 0.9300
C43 C44 1.366(9)
C43 H43 0.9300
C44 H44 0.9300
C45 C46 1.383(7)
C45 C50 1.392(6)
C45 N4 1.417(6)
C46 C47 1.372(6)
C46 H46 0.9300
C47 C48 1.397(6)
C47 H47 0.9300
C48 C49 1.374(7)
C48 C51 1.467(6)
C49 C50 1.370(6)
C49 H49 0.9300
C50 H50 0.9300
C51 C52 1.313(7)
C51 H51 0.9300
C52 C53 1.485(6)
C52 H52 0.9300
C53 C54 1.383(6)
C53 C58 1.386(6)
C54 C55 1.369(6)
C54 H54 0.9300
C55 C56 1.393(6)
C55 H55 0.9300
C56 C57 1.389(6)
C56 N5 1.401(6)
C57 C58 1.375(6)
C57 H57 0.9300
C58 H58 0.9300
C59 N5 1.231(6)
C59 C60 1.481(7)
C59 H59 0.9300
C60 C61 1.341(7)
C60 C62 1.364(7)
C61 N6 1.360(7)
C61 H61 0.9300
C62 C63 1.349(7)
C62 H62 0.9300
C63 C64 1.343(9)
C63 H63 0.9300
C64 N6 1.322(8)
C64 H64 0.9300
C65 C70 1.381(8)
C65 C66 1.395(7)
C65 C71 1.430(8)
C66 C67 1.389(7)
C66 N7 1.392(6)
C67 C68 1.387(8)
C67 H67 0.9300
C68 C69 1.378(9)
C68 H68 0.9300
C69 C70 1.369(9)
C69 H69 0.9300
C70 H70 0.9300
C71 C72 1.395(7)
C71 C76 1.410(8)
C72 C73 1.392(8)
C72 N7 1.405(6)
C73 C74 1.368(8)
C73 H73 0.9300
C74 C75 1.362(9)
C74 H74 0.9300
C75 C76 1.372(9)
C75 H75 0.9300
C76 H76 0.9300
C77 C78 1.374(7)
C77 C82 1.387(7)
C77 N7 1.410(6)
C78 C79 1.427(7)
C78 H78 0.9300
C79 C80 1.397(8)
C79 H79 0.9300
C80 C81 1.354(9)
C80 C83 1.504(8)
C81 C82 1.357(7)
C81 H81 0.9300
C82 H82 0.9300
C83 C84 1.203(8)
C83 H83 0.9300
C84 C85 1.500(8)
C84 H84 0.9300
C85 C86 1.375(7)
C85 C90 1.391(7)
C86 C87 1.377(6)
C86 H86 0.9300
C87 C88 1.394(6)
C87 H87 0.9300
C88 C89 1.376(6)
C88 N8 1.411(5)
C89 C90 1.380(6)
C89 H89 0.9300
C90 H90 0.9300
C91 N8 1.258(5)
C91 C92 1.458(6)
C91 H91 0.9300
C92 C94 1.377(6)
C92 C93 1.379(6)
C93 N9 1.328(6)
C93 H93 0.9300
C94 C95 1.378(6)
C94 H94 0.9300
C95 C96 1.346(7)
C95 H95 0.9300
C96 N9 1.318(6)
C96 H96 0.9300
C97 C102 1.378(7)
C97 C98 1.396(7)
C97 C103 1.454(7)
C98 N10 1.392(6)
C98 C99 1.394(7)
C99 C100 1.369(8)
C99 H99 0.9300
C100 C101 1.374(9)
C100 H100 0.9300
C101 C102 1.375(8)
C101 H101 0.9300
C102 H102 0.9300
C103 C108 1.372(7)
C103 C104 1.395(6)
C104 C105 1.382(6)
C104 N10 1.393(6)
C105 C106 1.377(7)
C105 H105 0.9300
C106 C107 1.391(8)
C106 H106 0.9300
C107 C108 1.363(8)
C107 H107 0.9300
C108 H108 0.9300
C109 C110 1.375(6)
C109 C114 1.390(6)
C109 N10 1.421(6)
C110 C111 1.376(6)
C110 H110 0.9300
C111 C112 1.381(6)
C111 H111 0.9300
C112 C113 1.394(6)
C112 C115 1.458(6)
C113 C114 1.366(6)
C113 H113 0.9300
C114 H114 0.9300
C115 C116 1.304(6)
C115 H115 0.9300
C116 C117 1.458(6)
C116 H116 0.9300
C117 C122 1.395(6)
C117 C118 1.398(6)
C118 C119 1.367(6)
C118 H118 0.9300
C119 C120 1.378(6)
C119 H119 0.9300
C120 C121 1.387(6)
C120 N11 1.408(6)
C121 C122 1.373(6)
C121 H121 0.9300
C122 H122 0.9300
C123 N11 1.247(6)
C123 C124 1.474(7)
C123 H123 0.9300
C124 C125 1.346(7)
C124 C126 1.364(7)
C125 N12 1.349(7)
C125 H125 0.9300
C126 C127 1.342(8)
C126 H126 0.9300
C127 C128 1.340(9)
C127 H127 0.9300
C128 N12 1.330(8)
C128 H128 0.9300
